data_7053518
loop_
_publ_author_name
'Bresner, Christopher'
'Haynes, Cally J. E.'
'Addy, David A.'
'Broomsgrove, Alexander E. J.'
'Fitzpatrick, Philip'
'Vidovic, Dragoslav'
'Thompson, Amber L.'
'Fallis, Ian A.'
'Aldridge, Simon'

_publ_section_title
;
 Comparative structural and thermodynamic studies of fluoride and cyanide
 binding by PhBMes2 and related triarylborane Lewis acids
;
_journal_issue 8
_journal_name_full 'New Journal of Chemistry'
_journal_page_first 1652
_journal_paper_doi 10.1039/c0nj00120a
_journal_volume 34
_journal_year 2010
_chemical_formula_moiety 'C76 H100 B2 K2 N2 O12, 2(C2 H3 N)'
_chemical_formula_sum 'C80 H106 B2 K2 N4 O12'
_chemical_formula_weight 1415.56
_chemical_melting_point ?
_space_group_IT_number 2
_symmetry_cell_setting triclinic
_symmetry_space_group_name_Hall '-P 1'
_symmetry_space_group_name_H-M 'P -1'
_atom_sites_solution_hydrogens geom
_atom_sites_solution_primary direct
_audit_creation_date 10-01-14
_audit_creation_method CRYSTALS_ver_12.86
_cell_angle_alpha 102.2770(10)
_cell_angle_beta 110.0420(10)
_cell_angle_gamma 109.9540(10)
_cell_formula_units_Z 1
_cell_length_a 12.5667(2)
_cell_length_b 13.3168(3)
_cell_length_c 13.9064(3)
_cell_measurement_reflns_used 5459
_cell_measurement_temperature 293
_cell_measurement_theta_max 26
_cell_measurement_theta_min 4
_cell_volume 1906.52(7)
_computing_cell_refinement 'DENZO/SCALEPACK (Otwinowski & Minor, 1997)'
_computing_data_collection 'COLLECT (Nonius, 1997-2001).'
_computing_data_reduction 'DENZO/SCALEPACK (Otwinowski & Minor, 1997)'
_computing_molecular_graphics 'CAMERON (Watkin et al., 1996)'
_computing_publication_material 'CRYSTALS (Betteridge et al., 2003)'
_computing_structure_refinement 'CRYSTALS (Betteridge et al., 2003)'
_computing_structure_solution 'SHELXS 86 (Sheldrick, 1986)'
_diffrn_ambient_temperature 293
_diffrn_measured_fraction_theta_full 0.996
_diffrn_measured_fraction_theta_max 0.980
_diffrn_measurement_device 'Nonius KappaCCD'
_diffrn_measurement_device_type Area
_diffrn_measurement_method \w/2\q
_diffrn_radiation_monochromator graphite
_diffrn_radiation_type 'Mo K\a'
_diffrn_radiation_wavelength 0.71073
_diffrn_reflns_av_R_equivalents 0.123
_diffrn_reflns_limit_h_max 16
_diffrn_reflns_limit_h_min -16
_diffrn_reflns_limit_k_max 17
_diffrn_reflns_limit_k_min -17
_diffrn_reflns_limit_l_max 18
_diffrn_reflns_limit_l_min -17
_diffrn_reflns_number 28042
_diffrn_reflns_theta_full 27.096
_diffrn_reflns_theta_max 27.649
_diffrn_reflns_theta_min 2.846
_diffrn_standards_number 0
_exptl_absorpt_coefficient_mu 0.187
_exptl_absorpt_correction_T_max 0.99
_exptl_absorpt_correction_T_min 0.95
_exptl_absorpt_correction_type multi-scan
_exptl_absorpt_process_details 'DENZO/SCALEPACK (Otwinowski & Minor, 1997)'
_exptl_crystal_colour colorless
_exptl_crystal_density_diffrn 1.233
_exptl_crystal_density_method 'not measured'
_exptl_crystal_description block
_exptl_crystal_F_000 758
_exptl_crystal_size_max 0.25
_exptl_crystal_size_mid 0.17
_exptl_crystal_size_min 0.08
_refine_diff_density_max 0.66
_refine_diff_density_min -0.64
_refine_ls_extinction_method None
_refine_ls_goodness_of_fit_ref 0.9399
_refine_ls_hydrogen_treatment constr
_refine_ls_matrix_type full
_refine_ls_number_parameters 451
_refine_ls_number_reflns 8697
_refine_ls_number_restraints 0
_refine_ls_R_factor_all 0.0980
_refine_ls_R_factor_gt 0.0604
_refine_ls_shift/su_max 0.000176
_refine_ls_structure_factor_coef Fsqd
_refine_ls_weighting_details
;
Method= Modified Sheldrick
w=1/[\s^2^(F^2^) + ( 0.07P)^2^ + 1.26P]
,where P=(max(Fo^2^,0) + 2Fc^2^)/3
;
_refine_ls_weighting_scheme calc
_refine_ls_wR_factor_all 0.1496
_refine_ls_wR_factor_gt 0.1342
_refine_ls_wR_factor_ref 0.1496
_reflns_limit_h_max 15
_reflns_limit_h_min -16
_reflns_limit_k_max 16
_reflns_limit_k_min -17
_reflns_limit_l_max 18
_reflns_limit_l_min 0
_reflns_number_gt 5882
_reflns_number_total 7775
_reflns_threshold_expression I>2.0\s(I)
_oxford_diffrn_Wilson_B_factor 0.00
_oxford_diffrn_Wilson_scale 0.00
_oxford_refine_ls_r_factor_ref 0.0980
_oxford_refine_ls_scale 0.3380(4)
_oxford_reflns_number_all 8697
_oxford_reflns_threshold_expression_ref I>-3.0\s(I)
_oxford_structure_analysis_title sa0701
_cod_data_source_file c0nj00120a.txt
_cod_data_source_block K_18-crown-6_2_2_CN_2_2MeCN
_cod_depositor_comments
;
The following automatic conversions were performed:

'_chemical_melting_point' value 'not measured' was changed to '?' -
the value is undefined or not given.

'_symmetry_cell_setting' value
'Triclinic' changed to 'triclinic' according to
/home/saulius/struct/CIF-dictionaries/cif_core.dic dictionary named
'cif_core.dic' version 2.4.2 from 2011-04-26.

Automatic conversion script
Id: cif_fix_values 1891 2012-01-12 08:04:46Z andrius 
;
_cod_original_sg_symbol_H-M 'P -1 '
_cod_database_code 7053518

loop_
_symmetry_equiv_pos_as_xyz
x,y,z
-x,-y,-z

loop_
_atom_site_label
_atom_site_type_symbol
_atom_site_fract_x
_atom_site_fract_y
_atom_site_fract_z
_atom_site_U_iso_or_equiv
_atom_site_occupancy
_atom_site_adp_type
_atom_site_refinement_flags_posn
K1 K 0.52770(5) 0.38468(4) 0.34633(4) 0.0268 1.0000 Uani .
O2 O 0.61549(16) 0.42917(15) 0.58160(13) 0.0314 1.0000 Uani .
C3 C 0.5787(2) 0.3226(2) 0.59762(19) 0.0309 1.0000 Uani .
C4 C 0.4387(2) 0.2497(2) 0.52983(19) 0.0299 1.0000 Uani .
O5 O 0.40806(15) 0.22969(14) 0.41686(13) 0.0278 1.0000 Uani .
C6 C 0.2863(2) 0.1358(2) 0.3429(2) 0.0278 1.0000 Uani .
C7 C 0.2688(2) 0.1167(2) 0.2274(2) 0.0286 1.0000 Uani .
O8 O 0.27121(15) 0.21595(14) 0.20373(12) 0.0271 1.0000 Uani .
C9 C 0.2478(2) 0.2001(2) 0.0922(2) 0.0340 1.0000 Uani .
C10 C 0.2728(2) 0.3129(2) 0.0786(2) 0.0344 1.0000 Uani .
O11 O 0.40486(16) 0.38695(15) 0.14290(14) 0.0338 1.0000 Uani .
C12 C 0.4473(3) 0.4934(2) 0.1297(2) 0.0379 1.0000 Uani .
C13 C 0.5893(3) 0.5470(2) 0.1798(2) 0.0401 1.0000 Uani .
O14 O 0.63924(16) 0.57282(15) 0.29536(13) 0.0312 1.0000 Uani .
C15 C 0.7723(2) 0.6079(2) 0.3466(2) 0.0346 1.0000 Uani .
C16 C 0.8213(2) 0.6531(2) 0.4689(2) 0.0328 1.0000 Uani .
O17 O 0.76409(15) 0.56208(14) 0.50033(13) 0.0303 1.0000 Uani .
C18 C 0.7880(3) 0.6013(2) 0.6121(2) 0.0349 1.0000 Uani .
C19 C 0.7486(2) 0.5001(2) 0.6449(2) 0.0358 1.0000 Uani .
N20 N 0.58886(19) 0.21967(18) 0.24232(16) 0.0282 1.0000 Uani .
C21 C 0.6301(2) 0.1557(2) 0.25614(17) 0.0209 1.0000 Uani .
B22 B 0.6860(2) 0.0627(2) 0.26918(19) 0.0187 1.0000 Uani .
C23 C 0.78952(19) 0.09887(19) 0.39898(17) 0.0200 1.0000 Uani .
C24 C 0.81686(19) 0.0136(2) 0.43219(18) 0.0213 1.0000 Uani .
C25 C 0.8842(2) 0.0328(2) 0.54311(19) 0.0248 1.0000 Uani .
C26 C 0.9261(2) 0.1358(2) 0.62703(18) 0.0255 1.0000 Uani .
C27 C 0.9102(2) 0.2236(2) 0.59545(18) 0.0250 1.0000 Uani .
C28 C 0.8472(2) 0.2082(2) 0.48471(18) 0.0229 1.0000 Uani .
C29 C 0.8484(2) 0.3154(2) 0.4633(2) 0.0326 1.0000 Uani .
C30 C 0.9913(2) 0.1528(2) 0.7476(2) 0.0364 1.0000 Uani .
C31 C 0.7779(2) -0.1024(2) 0.34978(19) 0.0262 1.0000 Uani .
C32 C 0.5549(2) -0.05773(19) 0.23222(17) 0.0199 1.0000 Uani .
C33 C 0.4843(2) -0.0517(2) 0.29339(18) 0.0223 1.0000 Uani .
C34 C 0.3661(2) -0.1424(2) 0.26035(19) 0.0265 1.0000 Uani .
C35 C 0.3127(2) -0.2436(2) 0.17049(19) 0.0264 1.0000 Uani .
C36 C 0.3854(2) -0.2528(2) 0.11688(19) 0.0251 1.0000 Uani .
C37 C 0.5034(2) -0.1636(2) 0.14515(18) 0.0220 1.0000 Uani .
C38 C 0.5680(2) -0.1932(2) 0.07737(19) 0.0258 1.0000 Uani .
C39 C 0.1829(2) -0.3385(2) 0.1343(2) 0.0405 1.0000 Uani .
C40 C 0.5332(2) 0.0489(2) 0.39737(19) 0.0274 1.0000 Uani .
C41 C 0.75604(19) 0.07221(18) 0.18765(17) 0.0186 1.0000 Uani .
C42 C 0.8862(2) 0.10626(19) 0.22740(18) 0.0220 1.0000 Uani .
C43 C 0.9497(2) 0.1273(2) 0.16379(19) 0.0259 1.0000 Uani .
C44 C 0.8849(2) 0.1175(2) 0.05707(19) 0.0255 1.0000 Uani .
C45 C 0.7551(2) 0.08342(19) 0.01273(18) 0.0229 1.0000 Uani .
C46 C 0.6914(2) 0.06003(19) 0.07645(17) 0.0201 1.0000 Uani .
C47 C 0.5564(2) 0.01980(19) 0.02406(17) 0.0205 1.0000 Uani .
N48 N 0.1473(3) 0.4600(2) 0.8820(2) 0.0557 1.0000 Uani .
C49 C 0.1457(3) 0.5331(2) 0.8525(2) 0.0384 1.0000 Uani .
C50 C 0.1490(4) 0.6269(3) 0.8161(3) 0.0637 1.0000 Uani .
H31 H 0.5998 0.3388 0.6758 0.0347 1.0000 Uiso R
H32 H 0.6244 0.2813 0.5746 0.0352 1.0000 Uiso R
H42 H 0.3920 0.2877 0.5527 0.0371 1.0000 Uiso R
H41 H 0.4152 0.1751 0.5385 0.0372 1.0000 Uiso R
H62 H 0.2808 0.0653 0.3574 0.0323 1.0000 Uiso R
H61 H 0.2211 0.1545 0.3516 0.0312 1.0000 Uiso R
H71 H 0.3357 0.0997 0.2181 0.0327 1.0000 Uiso R
H72 H 0.1858 0.0498 0.1763 0.0310 1.0000 Uiso R
H92 H 0.3053 0.1715 0.0764 0.0368 1.0000 Uiso R
H91 H 0.1596 0.1437 0.0412 0.0362 1.0000 Uiso R
H102 H 0.2477 0.3027 0.0007 0.0368 1.0000 Uiso R
H101 H 0.2239 0.3450 0.1035 0.0381 1.0000 Uiso R
H121 H 0.4182 0.5444 0.1656 0.0474 1.0000 Uiso R
H122 H 0.4116 0.4800 0.0506 0.0472 1.0000 Uiso R
H132 H 0.6206 0.6185 0.1667 0.0489 1.0000 Uiso R
H131 H 0.6159 0.4927 0.1477 0.0481 1.0000 Uiso R
H151 H 0.8179 0.6689 0.3263 0.0412 1.0000 Uiso R
H152 H 0.7888 0.5416 0.3242 0.0414 1.0000 Uiso R
H162 H 0.9131 0.6829 0.5059 0.0384 1.0000 Uiso R
H161 H 0.8016 0.7178 0.4916 0.0379 1.0000 Uiso R
H182 H 0.8778 0.6523 0.6595 0.0374 1.0000 Uiso R
H181 H 0.7377 0.6434 0.6193 0.0375 1.0000 Uiso R
H191 H 0.7693 0.5295 0.7235 0.0369 1.0000 Uiso R
H192 H 0.7929 0.4552 0.6314 0.0354 1.0000 Uiso R
H251 H 0.9004 -0.0267 0.5611 0.0287 1.0000 Uiso R
H271 H 0.9430 0.2978 0.6496 0.0284 1.0000 Uiso R
H291 H 0.9219 0.3836 0.5245 0.0420 1.0000 Uiso R
H293 H 0.8568 0.3141 0.3952 0.0418 1.0000 Uiso R
H292 H 0.7710 0.3222 0.4577 0.0427 1.0000 Uiso R
H301 H 1.0611 0.2292 0.7876 0.0510 1.0000 Uiso R
H303 H 1.0231 0.0970 0.7547 0.0511 1.0000 Uiso R
H302 H 0.9312 0.1444 0.7776 0.0505 1.0000 Uiso R
H311 H 0.8324 -0.1355 0.3806 0.0409 1.0000 Uiso R
H313 H 0.7826 -0.0946 0.2832 0.0409 1.0000 Uiso R
H312 H 0.6925 -0.1560 0.3287 0.0409 1.0000 Uiso R
H341 H 0.3200 -0.1343 0.3017 0.0331 1.0000 Uiso R
H361 H 0.3524 -0.3234 0.0570 0.0283 1.0000 Uiso R
H382 H 0.5577 -0.2711 0.0669 0.0392 1.0000 Uiso R
H381 H 0.6586 -0.1391 0.1115 0.0389 1.0000 Uiso R
H383 H 0.5309 -0.1908 0.0063 0.0395 1.0000 Uiso R
H393 H 0.1807 -0.4124 0.1052 0.0540 1.0000 Uiso R
H392 H 0.1643 -0.3345 0.1965 0.0545 1.0000 Uiso R
H391 H 0.1189 -0.3290 0.0790 0.0543 1.0000 Uiso R
H403 H 0.4717 0.0392 0.4250 0.0433 1.0000 Uiso R
H402 H 0.6072 0.0551 0.4544 0.0434 1.0000 Uiso R
H401 H 0.5559 0.1229 0.3873 0.0435 1.0000 Uiso R
H421 H 0.9338 0.1148 0.3016 0.0241 1.0000 Uiso R
H431 H 1.0386 0.1488 0.1938 0.0283 1.0000 Uiso R
H441 H 0.9284 0.1328 0.0138 0.0296 1.0000 Uiso R
H451 H 0.7075 0.0746 -0.0611 0.0271 1.0000 Uiso R
H502 H 0.0864 0.6459 0.8234 0.1004 1.0000 Uiso R
H501 H 0.1345 0.6057 0.7408 0.1015 1.0000 Uiso R
H503 H 0.2305 0.6917 0.8628 0.1012 1.0000 Uiso R

loop_
_atom_site_aniso_label
_atom_site_aniso_U_11
_atom_site_aniso_U_22
_atom_site_aniso_U_33
_atom_site_aniso_U_23
_atom_site_aniso_U_13
_atom_site_aniso_U_12
K1 0.0232(3) 0.0263(3) 0.0226(3) 0.0084(2) 0.0067(2) 0.0062(2)
O2 0.0313(10) 0.0293(9) 0.0249(9) 0.0094(7) 0.0070(7) 0.0106(8)
C3 0.0373(15) 0.0325(14) 0.0215(12) 0.0120(11) 0.0109(11) 0.0154(12)
C4 0.0373(14) 0.0314(14) 0.0264(12) 0.0133(11) 0.0189(11) 0.0150(12)
O5 0.0264(9) 0.0289(9) 0.0232(8) 0.0085(7) 0.0111(7) 0.0083(8)
C6 0.0219(12) 0.0239(12) 0.0349(13) 0.0087(11) 0.0134(11) 0.0083(10)
C7 0.0234(12) 0.0205(12) 0.0329(13) 0.0024(10) 0.0118(10) 0.0056(10)
O8 0.0267(9) 0.0277(9) 0.0226(8) 0.0058(7) 0.0103(7) 0.0107(7)
C9 0.0264(13) 0.0379(15) 0.0226(12) 0.0040(11) 0.0058(10) 0.0082(12)
C10 0.0307(14) 0.0433(16) 0.0217(12) 0.0080(11) 0.0061(11) 0.0169(12)
O11 0.0323(10) 0.0319(10) 0.0302(9) 0.0148(8) 0.0057(8) 0.0136(8)
C12 0.0498(17) 0.0378(15) 0.0297(14) 0.0185(12) 0.0165(13) 0.0217(14)
C13 0.0507(18) 0.0366(15) 0.0327(14) 0.0188(13) 0.0212(13) 0.0136(14)
O14 0.0317(10) 0.0314(9) 0.0293(9) 0.0111(8) 0.0162(8) 0.0108(8)
C15 0.0282(14) 0.0309(14) 0.0441(15) 0.0117(12) 0.0225(12) 0.0078(11)
C16 0.0224(13) 0.0283(13) 0.0409(15) 0.0083(12) 0.0156(11) 0.0057(11)
O17 0.0286(9) 0.0251(9) 0.0275(9) 0.0035(7) 0.0109(7) 0.0071(8)
C18 0.0331(14) 0.0277(13) 0.0273(13) -0.0004(11) 0.0081(11) 0.0078(11)
C19 0.0336(15) 0.0364(15) 0.0222(12) 0.0041(11) 0.0046(11) 0.0119(12)
N20 0.0288(11) 0.0321(11) 0.0254(10) 0.0108(9) 0.0112(9) 0.0167(10)
C21 0.0184(11) 0.0248(12) 0.0151(10) 0.0044(9) 0.0075(9) 0.0072(10)
B22 0.0172(12) 0.0236(13) 0.0151(12) 0.0062(10) 0.0059(10) 0.0110(11)
C23 0.0147(11) 0.0254(12) 0.0170(10) 0.0056(9) 0.0071(9) 0.0072(9)
C24 0.0135(10) 0.0259(12) 0.0219(11) 0.0086(10) 0.0068(9) 0.0074(9)
C25 0.0204(11) 0.0303(13) 0.0247(12) 0.0143(11) 0.0091(10) 0.0111(10)
C26 0.0157(11) 0.0359(14) 0.0196(11) 0.0092(10) 0.0068(9) 0.0079(10)
C27 0.0207(12) 0.0254(12) 0.0215(11) 0.0022(10) 0.0093(10) 0.0067(10)
C28 0.0174(11) 0.0257(12) 0.0231(11) 0.0072(10) 0.0079(9) 0.0094(10)
C29 0.0313(14) 0.0241(13) 0.0254(13) 0.0003(11) 0.0015(11) 0.0110(11)
C30 0.0318(14) 0.0441(16) 0.0209(12) 0.0104(12) 0.0052(11) 0.0116(13)
C31 0.0250(12) 0.0282(13) 0.0267(12) 0.0119(10) 0.0081(10) 0.0161(11)
C32 0.0171(11) 0.0253(12) 0.0188(11) 0.0103(9) 0.0060(9) 0.0121(10)
C33 0.0190(11) 0.0290(12) 0.0213(11) 0.0128(10) 0.0083(9) 0.0123(10)
C34 0.0227(12) 0.0363(14) 0.0277(12) 0.0178(11) 0.0133(10) 0.0158(11)
C35 0.0195(12) 0.0295(13) 0.0246(12) 0.0127(11) 0.0053(10) 0.0082(10)
C36 0.0227(12) 0.0245(12) 0.0217(11) 0.0078(10) 0.005(1) 0.0097(10)
C37 0.0207(11) 0.0273(12) 0.0192(11) 0.0112(10) 0.0060(9) 0.0137(10)
C38 0.0275(13) 0.0237(12) 0.0222(11) 0.0050(10) 0.0093(10) 0.0113(10)
C39 0.0233(13) 0.0426(16) 0.0411(16) 0.0142(13) 0.0108(12) 0.0042(12)
C40 0.0304(13) 0.0344(14) 0.0245(12) 0.0118(11) 0.0176(11) 0.0166(11)
C41 0.0161(11) 0.0178(11) 0.0159(10) 0.0023(9) 0.0043(8) 0.0065(9)
C42 0.0164(11) 0.0247(12) 0.0176(11) 0.0038(9) 0.0036(9) 0.0082(10)
C43 0.0136(11) 0.0281(13) 0.0259(12) 0.0029(10) 0.0060(9) 0.0058(10)
C44 0.0239(12) 0.0278(13) 0.0238(12) 0.0057(10) 0.0140(10) 0.0098(10)
C45 0.0232(12) 0.0231(12) 0.0187(11) 0.0053(9) 0.0084(9) 0.0089(10)
C46 0.0173(11) 0.0190(11) 0.0203(11) 0.0040(9) 0.0068(9) 0.0080(9)
C47 0.0214(10) 0.0256(12) 0.0144(10) 0.0078(9) 0.0073(9) 0.0113(10)
N48 0.0640(19) 0.0376(15) 0.0519(16) 0.0112(13) 0.0258(14) 0.0121(14)
C49 0.0367(16) 0.0315(15) 0.0340(15) 0.0011(12) 0.0146(12) 0.0094(13)
C50 0.086(3) 0.051(2) 0.059(2) 0.0202(18) 0.033(2) 0.038(2)

loop_
_atom_type_symbol
_atom_type_scat_dispersion_real
_atom_type_scat_dispersion_imag
_atom_type_scat_Cromer_Mann_a1
_atom_type_scat_Cromer_Mann_b1
_atom_type_scat_Cromer_Mann_a2
_atom_type_scat_Cromer_Mann_b2
_atom_type_scat_Cromer_Mann_a3
_atom_type_scat_Cromer_Mann_b3
_atom_type_scat_Cromer_Mann_a4
_atom_type_scat_Cromer_Mann_b4
_atom_type_scat_Cromer_Mann_c
_atom_type_scat_source
C 0.0033 0.0016 2.3100 20.8439 1.0200 10.2075 1.5886 0.5687 0.8650 51.6512 0.2156 'International Tables Vol C 4.2.6.8 and 6.1.1.4'
H 0.0000 0.0000 0.4930 10.5109 0.3229 26.1257 0.1402 3.1424 0.0408 57.7998 0.0030 'International Tables Vol C 4.2.6.8 and 6.1.1.4'
N 0.0061 0.0033 12.2126 0.0057 3.1322 9.8933 2.0125 28.9975 1.1663 0.5826 -11.5290 'International Tables Vol C 4.2.6.8 and 6.1.1.4'
O 0.0106 0.0060 3.0485 13.2771 2.2868 5.7011 1.5463 0.3239 0.8670 32.9089 0.2508 'International Tables Vol C 4.2.6.8 and 6.1.1.4'
K 0.2009 0.2494 8.2186 12.7949 7.4398 0.7748 1.0519 213.1870 0.8659 41.6841 1.4228 'International Tables Vol C 4.2.6.8 and 6.1.1.4'
B 0.0013 0.0007 2.0545 23.2185 1.3326 1.0210 1.0979 60.3498 0.7068 0.1403 -0.1932 'International Tables Vol C 4.2.6.8 and 6.1.1.4'

loop_
_geom_angle_atom_site_label_1
_geom_angle_atom_site_label_2
_geom_angle_atom_site_label_3
_geom_angle_site_symmetry_3
_geom_angle
_geom_angle_publ_flag
C3 O2 C19 . 110.99(18) yes
O2 C3 C4 . 109.82(19) yes
O2 C3 H31 . 108.5 no
C4 C3 H31 . 108.9 no
O2 C3 H32 . 109.2 no
C4 C3 H32 . 109.4 no
H31 C3 H32 . 110.9 no
C3 C4 O5 . 108.65(18) yes
C3 C4 H42 . 110.7 no
O5 C4 H42 . 110.1 no
C3 C4 H41 . 109.1 no
O5 C4 H41 . 108.2 no
H42 C4 H41 . 110.0 no
C4 O5 C6 . 113.22(17) yes
O5 C6 C7 . 108.54(18) yes
O5 C6 H62 . 110.0 no
C7 C6 H62 . 108.9 no
O5 C6 H61 . 109.4 no
C7 C6 H61 . 109.4 no
H62 C6 H61 . 110.5 no
C6 C7 O8 . 109.53(19) yes
C6 C7 H71 . 110.1 no
O8 C7 H71 . 110.6 no
C6 C7 H72 . 108.6 no
O8 C7 H72 . 109.5 no
H71 C7 H72 . 108.6 no
C7 O8 C9 . 112.00(18) yes
O8 C9 C10 . 108.9(2) yes
O8 C9 H92 . 108.5 no
C10 C9 H92 . 110.1 no
O8 C9 H91 . 110.5 no
C10 C9 H91 . 109.6 no
H92 C9 H91 . 109.2 no
C9 C10 O11 . 107.7(2) yes
C9 C10 H102 . 110.5 no
O11 C10 H102 . 110.0 no
C9 C10 H101 . 109.4 no
O11 C10 H101 . 110.7 no
H102 C10 H101 . 108.6 no
C10 O11 C12 . 115.01(19) yes
O11 C12 C13 . 107.8(2) yes
O11 C12 H121 . 110.4 no
C13 C12 H121 . 111.1 no
O11 C12 H122 . 109.3 no
C13 C12 H122 . 110.0 no
H121 C12 H122 . 108.3 no
C12 C13 O14 . 109.1(2) yes
C12 C13 H132 . 109.1 no
O14 C13 H132 . 109.2 no
C12 C13 H131 . 109.7 no
O14 C13 H131 . 108.8 no
H132 C13 H131 . 110.9 no
C13 O14 C15 . 112.43(19) yes
O14 C15 C16 . 109.10(19) yes
O14 C15 H151 . 111.4 no
C16 C15 H151 . 108.3 no
O14 C15 H152 . 109.8 no
C16 C15 H152 . 109.3 no
H151 C15 H152 . 108.9 no
C15 C16 O17 . 108.8(2) yes
C15 C16 H162 . 110.7 no
O17 C16 H162 . 109.5 no
C15 C16 H161 . 109.7 no
O17 C16 H161 . 110.9 no
H162 C16 H161 . 107.4 no
C16 O17 C18 . 112.56(18) yes
O17 C18 C19 . 109.2(2) yes
O17 C18 H182 . 110.4 no
C19 C18 H182 . 109.3 no
O17 C18 H181 . 108.4 no
C19 C18 H181 . 109.8 no
H182 C18 H181 . 109.7 no
C18 C19 O2 . 109.9(2) yes
C18 C19 H191 . 107.7 no
O2 C19 H191 . 109.3 no
C18 C19 H192 . 109.4 no
O2 C19 H192 . 109.0 no
H191 C19 H192 . 111.5 no
N20 C21 B22 . 177.2(2) yes
C21 B22 C23 . 112.03(18) yes
C21 B22 C32 . 102.17(16) yes
C23 B22 C32 . 109.76(17) yes
C21 B22 C41 . 100.91(17) yes
C23 B22 C41 . 111.51(17) yes
C32 B22 C41 . 119.66(18) yes
B22 C23 C24 . 119.22(19) yes
B22 C23 C28 . 125.39(19) yes
C24 C23 C28 . 115.18(19) yes
C23 C24 C25 . 121.8(2) yes
C23 C24 C31 . 122.07(19) yes
C25 C24 C31 . 116.1(2) yes
C24 C25 C26 . 122.0(2) yes
C24 C25 H251 . 118.7 no
C26 C25 H251 . 119.4 no
C25 C26 C27 . 116.8(2) yes
C25 C26 C30 . 121.5(2) yes
C27 C26 C30 . 121.7(2) yes
C26 C27 C28 . 122.3(2) yes
C26 C27 H271 . 120.2 no
C28 C27 H271 . 117.5 no
C23 C28 C27 . 121.2(2) yes
C23 C28 C29 . 123.0(2) yes
C27 C28 C29 . 115.8(2) yes
C28 C29 H291 . 109.4 no
C28 C29 H293 . 109.9 no
H291 C29 H293 . 107.8 no
C28 C29 H292 . 111.3 no
H291 C29 H292 . 108.2 no
H293 C29 H292 . 110.1 no
C26 C30 H301 . 109.2 no
C26 C30 H303 . 110.2 no
H301 C30 H303 . 109.2 no
C26 C30 H302 . 109.2 no
H301 C30 H302 . 109.2 no
H303 C30 H302 . 109.8 no
C24 C31 H311 . 110.7 no
C24 C31 H313 . 110.2 no
H311 C31 H313 . 109.0 no
C24 C31 H312 . 111.7 no
H311 C31 H312 . 107.4 no
H313 C31 H312 . 107.6 no
B22 C32 C33 . 116.63(19) yes
B22 C32 C37 . 127.45(19) yes
C33 C32 C37 . 115.9(2) yes
C32 C33 C34 . 120.8(2) yes
C32 C33 C40 . 123.0(2) yes
C34 C33 C40 . 116.2(2) yes
C33 C34 C35 . 122.8(2) yes
C33 C34 H341 . 118.5 no
C35 C34 H341 . 118.7 no
C34 C35 C36 . 116.3(2) yes
C34 C35 C39 . 121.6(2) yes
C36 C35 C39 . 122.1(2) yes
C35 C36 C37 . 123.3(2) yes
C35 C36 H361 . 117.9 no
C37 C36 H361 . 118.9 no
C32 C37 C36 . 120.7(2) yes
C32 C37 C38 . 124.9(2) yes
C36 C37 C38 . 114.4(2) yes
C37 C38 H382 . 109.5 no
C37 C38 H381 . 112.4 no
H382 C38 H381 . 109.8 no
C37 C38 H383 . 111.1 no
H382 C38 H383 . 107.5 no
H381 C38 H383 . 106.5 no
C35 C39 H393 . 109.5 no
C35 C39 H392 . 109.6 no
H393 C39 H392 . 109.6 no
C35 C39 H391 . 110.0 no
H393 C39 H391 . 110.5 no
H392 C39 H391 . 107.7 no
C33 C40 H403 . 111.1 no
C33 C40 H402 . 110.7 no
H403 C40 H402 . 106.4 no
C33 C40 H401 . 113.1 no
H403 C40 H401 . 107.8 no
H402 C40 H401 . 107.4 no
B22 C41 C42 . 121.99(18) yes
B22 C41 C46 . 122.21(18) yes
C42 C41 C46 . 115.38(19) yes
C41 C42 C43 . 123.0(2) yes
C41 C42 H421 . 118.6 no
C43 C42 H421 . 118.4 no
C42 C43 C44 . 120.2(2) yes
C42 C43 H431 . 120.3 no
C44 C43 H431 . 119.5 no
C43 C44 C45 . 119.4(2) yes
C43 C44 H441 . 120.3 no
C45 C44 H441 . 120.3 no
C44 C45 C46 . 120.0(2) yes
C44 C45 H451 . 121.4 no
C46 C45 H451 . 118.6 no
C41 C46 C45 . 121.90(19) yes
C41 C46 C47 . 120.81(19) yes
C45 C46 C47 . 117.27(19) yes
C46 C47 C47 2_655 175.7(3) yes
N48 C49 C50 . 177.7(3) yes
C49 C50 H502 . 108.6 no
C49 C50 H501 . 110.5 no
H502 C50 H501 . 110.1 no
C49 C50 H503 . 108.3 no
H502 C50 H503 . 109.1 no
H501 C50 H503 . 110.3 no

loop_
_geom_bond_atom_site_label_1
_geom_bond_atom_site_label_2
_geom_bond_site_symmetry_2
_geom_bond_distance
_geom_bond_publ_flag
O2 C3 . 1.427(3) yes
O2 C19 . 1.422(3) yes
C3 C4 . 1.495(3) yes
C3 H31 . 0.980 no
C3 H32 . 1.001 no
C4 O5 . 1.423(3) yes
C4 H42 . 0.982 no
C4 H41 . 0.982 no
O5 C6 . 1.425(3) yes
C6 C7 . 1.496(3) yes
C6 H62 . 0.987 no
C6 H61 . 0.970 no
C7 O8 . 1.422(3) yes
C7 H71 . 0.983 no
C7 H72 . 0.987 no
O8 C9 . 1.429(3) yes
C9 C10 . 1.493(4) yes
C9 H92 . 0.988 no
C9 H91 . 0.980 no
C10 O11 . 1.420(3) yes
C10 H102 . 0.983 no
C10 H101 . 0.971 no
O11 C12 . 1.411(3) yes
C12 C13 . 1.499(4) yes
C12 H121 . 0.996 no
C12 H122 . 0.983 no
C13 O14 . 1.421(3) yes
C13 H132 . 0.981 no
C13 H131 . 0.982 no
O14 C15 . 1.425(3) yes
C15 C16 . 1.493(4) yes
C15 H151 . 0.979 no
C15 H152 . 0.986 no
C16 O17 . 1.422(3) yes
C16 H162 . 0.974 no
C16 H161 . 0.993 no
O17 C18 . 1.417(3) yes
C18 C19 . 1.493(4) yes
C18 H182 . 0.973 no
C18 H181 . 0.991 no
C19 H191 . 0.984 no
C19 H192 . 0.977 no
N20 C21 . 1.154(3) yes
C21 B22 . 1.632(3) yes
B22 C23 . 1.666(3) yes
B22 C32 . 1.677(3) yes
B22 C41 . 1.657(3) yes
C23 C24 . 1.415(3) yes
C23 C28 . 1.420(3) yes
C24 C25 . 1.396(3) yes
C24 C31 . 1.512(3) yes
C25 C26 . 1.387(3) yes
C25 H251 . 0.945 no
C26 C27 . 1.385(3) yes
C26 C30 . 1.517(3) yes
C27 C28 . 1.400(3) yes
C27 H271 . 0.952 no
C28 C29 . 1.514(3) yes
C29 H291 . 0.981 no
C29 H293 . 0.986 no
C29 H292 . 0.986 no
C30 H301 . 0.963 no
C30 H303 . 0.964 no
C30 H302 . 0.967 no
C31 H311 . 0.965 no
C31 H313 . 0.973 no
C31 H312 . 0.959 no
C32 C33 . 1.434(3) yes
C32 C37 . 1.410(3) yes
C33 C34 . 1.395(3) yes
C33 C40 . 1.506(3) yes
C34 C35 . 1.385(3) yes
C34 H341 . 0.962 no
C35 C36 . 1.382(3) yes
C35 C39 . 1.507(3) yes
C36 C37 . 1.402(3) yes
C36 H361 . 0.955 no
C37 C38 . 1.512(3) yes
C38 H382 . 0.972 no
C38 H381 . 0.982 no
C38 H383 . 0.950 no
C39 H393 . 0.969 no
C39 H392 . 0.965 no
C39 H391 . 0.970 no
C40 H403 . 0.957 no
C40 H402 . 0.956 no
C40 H401 . 0.982 no
C41 C42 . 1.398(3) yes
C41 C46 . 1.421(3) yes
C42 C43 . 1.390(3) yes
C42 H421 . 0.957 no
C43 C44 . 1.378(3) yes
C43 H431 . 0.958 no
C44 C45 . 1.391(3) yes
C44 H441 . 0.952 no
C45 C46 . 1.398(3) yes
C45 H451 . 0.952 no
C46 C47 . 1.436(3) yes
C47 C47 2_655 1.194(4) yes
N48 C49 . 1.137(4) yes
C49 C50 . 1.438(4) yes
C50 H502 . 0.934 no
C50 H501 . 0.959 no
C50 H503 . 0.958 no

loop_
_geom_hbond_atom_site_label_D
_geom_hbond_atom_site_label_H
_geom_hbond_atom_site_label_A
_geom_hbond_angle_DHA
_geom_hbond_distance_DH
_geom_hbond_distance_HA
_geom_hbond_distance_DA
_geom_hbond_publ_flag
C38 H381 C41 128 0.98 2.46 3.153(4) yes
C40 H401 C21 121 0.98 2.37 3.002(4) yes
